data_1515449
loop_
_publ_author_name
'Faustino, H\'elio'
'L\'opez, Fernando'
'Castedo, Luis'
'Mascare\~nas, Jos\'e L.'

_publ_section_title
;
 Gold(i)-catalyzed intermolecular (4 + 2) cycloaddition of allenamides and
 acyclic dienes
;
_journal_issue 4
_journal_name_full 'Chemical Science'
_journal_page_first 633
_journal_paper_doi 10.1039/c0sc00630k
_journal_volume 2
_journal_year 2011
_chemical_absolute_configuration rm
_chemical_compound_source 'synthesis as described'
_chemical_formula_moiety 'C18 H21 N O2'
_chemical_formula_sum 'C18 H21 N O2'
_chemical_formula_weight 283.36
_chemical_name_systematic
;
?
;
_space_group_crystal_system orthorhombic
_space_group_IT_number 29
_space_group_name_Hall 'P 2c -2ac'
_space_group_name_H-M_alt 'P c a 21'
_symmetry_space_group_name_Hall 'P 2c -2ac'
_symmetry_space_group_name_H-M 'P c a 21'
_atom_sites_solution_hydrogens geom
_atom_sites_solution_primary direct
_atom_sites_solution_secondary difmap
_audit_creation_date 2010-09-01T16:44:31-00:00
_audit_creation_method 'WinGX routine CIF_UPDATE'
_cell_angle_alpha 90
_cell_angle_beta 90
_cell_angle_gamma 90
_cell_formula_units_Z 8
_cell_length_a 11.930(2)
_cell_length_b 8.5702(15)
_cell_length_c 30.278(5)
_cell_measurement_reflns_used 507
_cell_measurement_temperature 100(2)
_cell_measurement_theta_max 19.11
_cell_measurement_theta_min 2.69
_cell_measurement_wavelength 0.71073
_cell_volume 3095.7(9)
_computing_cell_refinement 'APPEX2 (BRUKER AXS, 2005)'
_computing_data_collection 'APPEX2 (BRUKER AXS, 2005)'
_computing_data_reduction 'APPEX2 (BRUKER AXS, 2005)'
_computing_molecular_graphics 'Ortep-3 for Windows (Farrugia, 1997)'
_computing_publication_material 'WinGX publication routines (Farrugia, 1999)'
_computing_structure_refinement 'SHELXL-97 (Sheldrick, 2008)'
_computing_structure_solution 'SIR2004 (Giacovazzo et al, 2004)'
_diffrn_ambient_temperature 100(2)
_diffrn_measured_fraction_theta_full 1
_diffrn_measured_fraction_theta_max 1
_diffrn_measurement_device 'four-circle diffractometer'
_diffrn_measurement_device_type 'BRUKER APPEX-II CCD'
_diffrn_measurement_method 'omega and phi scans'
_diffrn_radiation_monochromator graphite
_diffrn_radiation_probe x-ray
_diffrn_radiation_source 'fine-focus sealed tube'
_diffrn_radiation_type MoK\a
_diffrn_radiation_wavelength 0.7107
_diffrn_reflns_av_R_equivalents 0.1298
_diffrn_reflns_av_unetI/netI 0.0989
_diffrn_reflns_limit_h_max 11
_diffrn_reflns_limit_h_min 0
_diffrn_reflns_limit_k_max 8
_diffrn_reflns_limit_k_min 0
_diffrn_reflns_limit_l_max 30
_diffrn_reflns_limit_l_min -30
_diffrn_reflns_number 15206
_diffrn_reflns_theta_full 20.82
_diffrn_reflns_theta_max 20.82
_diffrn_reflns_theta_min 1.35
_exptl_absorpt_coefficient_mu 0.079
_exptl_absorpt_correction_T_max 1
_exptl_absorpt_correction_T_min 0.8485
_exptl_absorpt_correction_type multi-scan
_exptl_absorpt_process_details 'BRUKER SADABS'
_exptl_crystal_colour colourless
_exptl_crystal_density_diffrn 1.216
_exptl_crystal_density_method 'not measured'
_exptl_crystal_description prism
_exptl_crystal_F_000 1216
_exptl_crystal_size_max 0.2
_exptl_crystal_size_mid 0.09
_exptl_crystal_size_min 0.08
_refine_diff_density_max 0.371
_refine_diff_density_min -0.314
_refine_diff_density_rms 0.068
_refine_ls_extinction_coef 0.0016(7)
_refine_ls_extinction_expression Fc^*^=kFc[1+0.001xFc^2^\l^3^/sin(2\q)]^-1/4^
_refine_ls_extinction_method SHELXL
_refine_ls_goodness_of_fit_ref 1.029
_refine_ls_hydrogen_treatment mixed
_refine_ls_matrix_type full
_refine_ls_number_parameters 396
_refine_ls_number_reflns 1666
_refine_ls_number_restraints 387
_refine_ls_restrained_S_all 0.915
_refine_ls_R_factor_all 0.1036
_refine_ls_R_factor_gt 0.0644
_refine_ls_shift/su_max 0
_refine_ls_shift/su_mean 0
_refine_ls_structure_factor_coef Fsqd
_refine_ls_weighting_details 'calc w=1/[\s^2^(Fo^2^)+(0.1019P)^2^+2.2043P] where P=(Fo^2^+2Fc^2^)/3'
_refine_ls_weighting_scheme calc
_refine_ls_wR_factor_gt 0.1515
_refine_ls_wR_factor_ref 0.1788
_reflns_number_gt 1155
_reflns_number_total 1666
_reflns_threshold_expression >2\s(I)
_cod_data_source_file c0sc00630k.txt
_cod_data_source_block lm11hff1n
_cod_depositor_comments
;
The following automatic conversions were performed:
'_diffrn_radiation_monochromador' tag replaced with
'_diffrn_radiation_monochromator'.

Automatic conversion script
Id: cif_correct_tags 1440 2010-10-19 06:21:57Z saulius 
;
_cod_original_cell_volume 3095.6(9)
_cod_database_code 1515449

loop_
_space_group_symop_operation_xyz
'x, y, z'
'-x, -y, z+1/2'
'-x+1/2, y, z+1/2'
'x+1/2, -y, z'

loop_
_atom_site_label
_atom_site_type_symbol
_atom_site_fract_x
_atom_site_fract_y
_atom_site_fract_z
_atom_site_U_iso_or_equiv
_atom_site_adp_type
_atom_site_occupancy
_atom_site_symmetry_multiplicity
_atom_site_calc_flag
_atom_site_refinement_flags
N1 N -0.0782(6) 0.5883(10) 0.8937(3) 0.0193(7) Uani 1 1 d U
C2 C -0.1111(8) 0.4483(11) 0.8772(3) 0.0191(8) Uani 1 1 d U
O3 O -0.0227(5) 0.3514(8) 0.8733(2) 0.0194(8) Uani 1 1 d U
C4 C 0.0772(8) 0.4319(11) 0.8904(3) 0.0198(8) Uani 1 1 d U
H4A H 0.1426 0.4149 0.8708 0.024 Uiso 1 1 calc R
H4B H 0.0959 0.3956 0.9205 0.024 Uiso 1 1 calc R
C5 C 0.0427(7) 0.6000(12) 0.8906(3) 0.0198(8) Uani 1 1 d U
H5A H 0.0746 0.6561 0.9162 0.024 Uiso 1 1 calc R
H5B H 0.0658 0.6534 0.863 0.024 Uiso 1 1 calc R
O6 O -0.2051(5) 0.4087(7) 0.86654(19) 0.0191(9) Uani 1 1 d U
C7 C -0.1499(8) 0.7223(12) 0.8902(4) 0.0195(7) Uani 1 1 d U
H7 H -0.169(7) 0.744(10) 0.861(3) 0.023 Uiso 1 1 d .
C8 C -0.1755(8) 0.8140(12) 0.9237(3) 0.0200(7) Uani 1 1 d U
C9 C -0.2526(8) 0.9521(11) 0.9201(3) 0.0205(8) Uani 1 1 d U
H9 H -0.3149 0.9365 0.9417 0.025 Uiso 1 1 calc R
C10 C -0.1871(8) 1.0959(12) 0.9345(3) 0.0208(8) Uani 1 1 d U
H10A H -0.1338 1.1252 0.9108 0.025 Uiso 1 1 calc R
H10B H -0.2398 1.184 0.9386 0.025 Uiso 1 1 calc R
C11 C -0.1235(8) 1.0696(13) 0.9766(3) 0.0208(8) Uani 1 1 d U
H11 H -0.084(7) 1.176(11) 0.982(3) 0.025 Uiso 1 1 d .
C12 C -0.0980(8) 0.9307(12) 0.9931(3) 0.0207(8) Uani 1 1 d U
C13 C -0.1328(8) 0.7796(12) 0.9704(3) 0.0204(7) Uani 1 1 d U
H13 H -0.0642 0.7133 0.9675 0.024 Uiso 1 1 calc R
C14 C -0.2192(8) 0.6857(12) 0.9964(3) 0.0208(8) Uani 1 1 d U
C15 C -0.2145(8) 0.5248(11) 0.9960(3) 0.0211(8) Uani 1 1 d U
H15 H -0.1557 0.4745 0.9803 0.025 Uiso 1 1 calc R
C16 C -0.2936(8) 0.4346(12) 1.0178(3) 0.0216(9) Uani 1 1 d U
H16 H -0.2892 0.3239 1.0167 0.026 Uiso 1 1 calc R
C17 C -0.3788(8) 0.5064(12) 1.0412(3) 0.0218(9) Uani 1 1 d U
H17 H -0.4335 0.446 1.0563 0.026 Uiso 1 1 calc R
C18 C -0.3827(8) 0.6657(12) 1.0422(3) 0.0216(9) Uani 1 1 d U
H18 H -0.4404 0.7156 1.0586 0.026 Uiso 1 1 calc R
C19 C -0.3045(8) 0.7568(12) 1.0199(3) 0.0212(8) Uani 1 1 d U
H19 H -0.3097 0.8674 1.0208 0.025 Uiso 1 1 calc R
C20 C -0.0290(8) 0.9093(11) 1.0342(3) 0.0211(9) Uani 1 1 d U
H20A H 0.0449 0.8679 1.0263 0.032 Uiso 1 1 calc R
H20B H -0.067 0.836 1.054 0.032 Uiso 1 1 calc R
H20C H -0.0201 1.0101 1.0491 0.032 Uiso 1 1 calc R
C21 C -0.3054(7) 0.9780(12) 0.8748(3) 0.0210(9) Uani 1 1 d U
H21A H -0.2464 1.0001 0.8531 0.031 Uiso 1 1 calc R
H21B H -0.3573 1.0665 0.8762 0.031 Uiso 1 1 calc R
H21C H -0.3464 0.884 0.8659 0.031 Uiso 1 1 calc R
N31 N -0.2118(6) 0.4135(10) 0.7607(2) 0.0184(7) Uani 1 1 d U
C32 C -0.1753(8) 0.5521(12) 0.7782(3) 0.0183(8) Uani 1 1 d U
O33 O -0.2643(5) 0.6512(8) 0.7820(2) 0.0183(8) Uani 1 1 d U
C34 C -0.3639(7) 0.5759(11) 0.7650(3) 0.0187(8) Uani 1 1 d U
H34A H -0.3822 0.6146 0.735 0.022 Uiso 1 1 calc R
H34B H -0.4289 0.5941 0.7846 0.022 Uiso 1 1 calc R
C35 C -0.3317(7) 0.4006(12) 0.7638(3) 0.0187(8) Uani 1 1 d U
H35A H -0.3551 0.3459 0.7911 0.022 Uiso 1 1 calc R
H35B H -0.364 0.3469 0.7378 0.022 Uiso 1 1 calc R
O36 O -0.0812(5) 0.5885(7) 0.7884(2) 0.0185(9) Uani 1 1 d U
C37 C -0.1425(8) 0.2780(12) 0.7665(3) 0.0187(7) Uani 1 1 d U
H37 H -0.121(7) 0.270(10) 0.797(3) 0.022 Uiso 1 1 d .
C38 C -0.1118(8) 0.1913(12) 0.7330(3) 0.0193(7) Uani 1 1 d U
C39 C -0.0381(8) 0.0466(11) 0.7383(3) 0.0201(8) Uani 1 1 d U
H39 H 0.0301 0.0627 0.7196 0.024 Uiso 1 1 calc R
C40 C -0.1004(8) -0.0951(12) 0.7198(3) 0.0204(8) Uani 1 1 d U
H40A H -0.0477 -0.1839 0.7171 0.024 Uiso 1 1 calc R
H40B H -0.1607 -0.1257 0.7405 0.024 Uiso 1 1 calc R
C41 C -0.1503(8) -0.0609(12) 0.6754(3) 0.0205(8) Uani 1 1 d U
H41 H -0.176(7) -0.142(11) 0.655(3) 0.025 Uiso 1 1 d .
C42 C -0.1684(8) 0.0769(12) 0.6592(3) 0.0201(8) Uani 1 1 d U
C43 C -0.1423(8) 0.2260(12) 0.6847(3) 0.0197(7) Uani 1 1 d U
H43 H -0.212 0.2909 0.6849 0.024 Uiso 1 1 calc R
C44 C -0.0500(8) 0.3238(12) 0.6638(3) 0.0201(8) Uani 1 1 d U
C45 C 0.0428(8) 0.2570(12) 0.6433(3) 0.0205(8) Uani 1 1 d U
H45 H 0.0479 0.1465 0.6414 0.025 Uiso 1 1 calc R
C46 C 0.1286(8) 0.3478(12) 0.6254(3) 0.0208(9) Uani 1 1 d U
H46 H 0.191 0.2986 0.6118 0.025 Uiso 1 1 calc R
C47 C 0.1235(8) 0.5069(12) 0.6272(3) 0.0209(9) Uani 1 1 d U
H47 H 0.1821 0.568 0.6149 0.025 Uiso 1 1 calc R
C48 C 0.0318(8) 0.5790(13) 0.6472(3) 0.0207(9) Uani 1 1 d U
H48 H 0.0278 0.6896 0.6488 0.025 Uiso 1 1 calc R
C49 C -0.0542(8) 0.4869(12) 0.6649(3) 0.0203(8) Uani 1 1 d U
H49 H -0.1172 0.5366 0.6779 0.024 Uiso 1 1 calc R
C50 C -0.2224(8) 0.1040(12) 0.6145(3) 0.0205(9) Uani 1 1 d U
H50A H -0.226 0.0051 0.5983 0.031 Uiso 1 1 calc R
H50B H -0.1778 0.1794 0.5977 0.031 Uiso 1 1 calc R
H50C H -0.2984 0.1449 0.6186 0.031 Uiso 1 1 calc R
C51 C 0.0023(8) 0.0163(12) 0.7859(3) 0.0205(9) Uani 1 1 d U
H51A H 0.0375 0.1109 0.7976 0.031 Uiso 1 1 calc R
H51B H 0.057 -0.0691 0.7859 0.031 Uiso 1 1 calc R
H51C H -0.0618 -0.0123 0.8044 0.031 Uiso 1 1 calc R

loop_
_atom_site_aniso_label
_atom_site_aniso_U_11
_atom_site_aniso_U_22
_atom_site_aniso_U_33
_atom_site_aniso_U_23
_atom_site_aniso_U_13
_atom_site_aniso_U_12
N1 0.0174(12) 0.0163(15) 0.0242(15) -0.0010(13) -0.0014(13) -0.0010(12)
C2 0.0168(13) 0.0161(15) 0.0244(16) -0.0005(14) -0.0011(14) -0.0010(12)
O3 0.0166(13) 0.0162(16) 0.0255(16) -0.0003(14) -0.0008(14) -0.0010(13)
C4 0.0171(13) 0.0167(17) 0.0256(17) -0.0006(15) -0.0010(15) -0.0014(13)
C5 0.0173(13) 0.0168(16) 0.0252(16) -0.0011(15) -0.0012(14) -0.0014(13)
O6 0.0167(14) 0.0163(17) 0.0244(18) -0.0002(16) -0.0011(15) -0.0014(14)
C7 0.0190(13) 0.0164(15) 0.0232(14) -0.0008(13) -0.0020(13) -0.0003(12)
C8 0.0206(13) 0.0168(14) 0.0226(14) -0.0006(12) -0.0021(12) 0.0006(11)
C9 0.0216(14) 0.0171(15) 0.0228(16) -0.0008(13) -0.0027(13) 0.0011(12)
C10 0.0223(15) 0.0172(15) 0.0230(16) -0.0007(14) -0.0030(13) 0.0010(13)
C11 0.0224(15) 0.0172(15) 0.0228(16) -0.0007(14) -0.0030(13) 0.0005(13)
C12 0.0222(15) 0.0173(15) 0.0226(15) -0.0006(13) -0.0027(13) 0.0005(13)
C13 0.0215(13) 0.0171(15) 0.0225(14) -0.0005(12) -0.0022(12) 0.0007(12)
C14 0.0222(15) 0.0173(15) 0.0227(15) -0.0005(13) -0.0015(12) 0.0006(13)
C15 0.0228(16) 0.0174(16) 0.0231(17) -0.0003(15) -0.0013(14) 0.0006(14)
C16 0.0233(17) 0.0176(17) 0.0239(18) -0.0001(16) -0.0010(15) 0.0003(14)
C17 0.0233(17) 0.0181(17) 0.0241(18) -0.0002(16) -0.0008(14) 0.0002(15)
C18 0.0229(17) 0.0181(17) 0.0239(18) -0.0004(16) -0.0007(14) 0.0004(15)
C19 0.0226(16) 0.0176(17) 0.0232(17) -0.0005(15) -0.0011(13) 0.0006(14)
C20 0.0229(17) 0.0176(18) 0.0228(17) -0.0004(15) -0.0029(14) 0.0004(15)
C21 0.0223(17) 0.0175(18) 0.0231(17) -0.0009(15) -0.0029(14) 0.0015(14)
N31 0.0166(13) 0.0187(15) 0.0200(14) -0.0009(13) -0.0029(13) -0.0019(12)
C32 0.0159(13) 0.0185(16) 0.0205(15) -0.0008(14) -0.0029(13) -0.0017(13)
O33 0.0155(13) 0.0185(16) 0.0209(16) -0.0006(14) -0.0028(14) -0.0020(13)
C34 0.0159(13) 0.0190(17) 0.0211(16) -0.0009(15) -0.0029(14) -0.0023(13)
C35 0.0165(13) 0.0190(16) 0.0207(16) -0.0011(15) -0.0028(14) -0.0023(13)
O36 0.0159(14) 0.0186(18) 0.0210(17) -0.0007(16) -0.0030(15) -0.0015(14)
C37 0.0183(13) 0.0186(15) 0.0191(14) -0.0005(13) -0.0033(12) -0.0013(12)
C38 0.0205(13) 0.0188(15) 0.0187(13) -0.0003(12) -0.0035(11) -0.0004(12)
C39 0.0221(14) 0.0191(16) 0.0190(15) -0.0003(13) -0.0038(12) 0.0004(12)
C40 0.0229(15) 0.0190(15) 0.0193(15) -0.0004(14) -0.0040(13) 0.0006(13)
C41 0.0229(15) 0.0193(15) 0.0193(15) -0.0005(14) -0.0041(13) 0.0004(14)
C42 0.0222(14) 0.0193(16) 0.0189(14) -0.0006(13) -0.0043(13) 0.0003(13)
C43 0.0213(13) 0.0192(15) 0.0187(13) -0.0003(12) -0.0039(11) -0.0001(12)
C44 0.0217(14) 0.0200(16) 0.0187(14) 0.0002(13) -0.0037(12) -0.0003(13)
C45 0.0219(16) 0.0205(17) 0.0189(16) 0.0004(15) -0.0034(13) -0.0003(14)
C46 0.0220(16) 0.0211(18) 0.0193(17) 0.0005(16) -0.0032(14) -0.0004(15)
C47 0.0223(17) 0.0210(18) 0.0193(17) 0.0007(16) -0.0033(14) -0.0007(15)
C48 0.0224(17) 0.0205(17) 0.0192(17) 0.0005(15) -0.0035(15) -0.0007(14)
C49 0.0220(16) 0.0201(16) 0.0189(16) 0.0006(15) -0.0037(14) -0.0003(14)
C50 0.0227(17) 0.0197(18) 0.0190(16) -0.0010(15) -0.0046(15) 0.0004(16)
C51 0.0230(17) 0.0195(18) 0.0191(16) -0.0002(15) -0.0039(14) 0.0007(15)

loop_
_atom_type_symbol
_atom_type_description
_atom_type_scat_dispersion_real
_atom_type_scat_dispersion_imag
_atom_type_scat_source
C C 0.0033 0 'International Tables Vol C Tables 4.2.6.8 and 6.1.1.4'
H H 0 0 'International Tables Vol C Tables 4.2.6.8 and 6.1.1.4'
N N 0.0061 0 'International Tables Vol C Tables 4.2.6.8 and 6.1.1.4'
O O 0.0106 0 'International Tables Vol C Tables 4.2.6.8 and 6.1.1.4'

loop_
_geom_angle_atom_site_label_1
_geom_angle_atom_site_label_2
_geom_angle_atom_site_label_3
_geom_angle
C2 N1 C7 120.5(8)
C2 N1 C5 109.0(8)
C7 N1 C5 122.2(8)
O6 C2 O3 121.7(9)
O6 C2 N1 127.7(9)
O3 C2 N1 110.6(8)
C2 O3 C4 108.3(7)
O3 C4 C5 103.3(8)
O3 C4 H4A 111.1
C5 C4 H4A 111.1
O3 C4 H4B 111.1
C5 C4 H4B 111.1
H4A C4 H4B 109.1
N1 C5 C4 101.9(8)
N1 C5 H5A 111.4
C4 C5 H5A 111.4
N1 C5 H5B 111.4
C4 C5 H5B 111.4
H5A C5 H5B 109.2
C8 C7 N1 123.8(10)
C8 C7 H7 124(5)
N1 C7 H7 112(5)
C7 C8 C9 123.6(9)
C7 C8 C13 121.2(9)
C9 C8 C13 115.0(8)
C8 C9 C10 107.6(8)
C8 C9 C21 115.7(8)
C10 C9 C21 110.5(8)
C8 C9 H9 107.6
C10 C9 H9 107.6
C21 C9 H9 107.6
C11 C10 C9 112.4(9)
C11 C10 H10A 109.1
C9 C10 H10A 109.1
C11 C10 H10B 109.1
C9 C10 H10B 109.1
H10A C10 H10B 107.9
C12 C11 C10 124.8(10)
C12 C11 H11 128(5)
C10 C11 H11 104(5)
C11 C12 C20 123.1(9)
C11 C12 C13 122.1(9)
C20 C12 C13 114.7(8)
C12 C13 C14 113.6(8)
C12 C13 C8 110.0(8)
C14 C13 C8 110.6(8)
C12 C13 H13 107.4
C14 C13 H13 107.4
C8 C13 H13 107.4
C15 C14 C19 118.3(10)
C15 C14 C13 119.7(9)
C19 C14 C13 122.0(9)
C14 C15 C16 121.7(10)
C14 C15 H15 119.2
C16 C15 H15 119.2
C17 C16 C15 119.7(10)
C17 C16 H16 120.1
C15 C16 H16 120.1
C18 C17 C16 118.8(9)
C18 C17 H17 120.6
C16 C17 H17 120.6
C17 C18 C19 121.8(9)
C17 C18 H18 119.1
C19 C18 H18 119.1
C14 C19 C18 119.7(10)
C14 C19 H19 120.1
C18 C19 H19 120.1
C12 C20 H20A 109.5
C12 C20 H20B 109.5
H20A C20 H20B 109.5
C12 C20 H20C 109.5
H20A C20 H20C 109.5
H20B C20 H20C 109.5
C9 C21 H21A 109.5
C9 C21 H21B 109.5
H21A C21 H21B 109.5
C9 C21 H21C 109.5
H21A C21 H21C 109.5
H21B C21 H21C 109.5
C32 N31 C37 118.0(8)
C32 N31 C35 111.0(8)
C37 N31 C35 120.2(8)
O36 C32 O33 122.8(9)
O36 C32 N31 128.2(9)
O33 C32 N31 108.9(8)
C32 O33 C34 109.4(7)
O33 C34 C35 103.7(7)
O33 C34 H34A 111
C35 C34 H34A 111
O33 C34 H34B 111
C35 C34 H34B 111
H34A C34 H34B 109
N31 C35 C34 100.0(7)
N31 C35 H35A 111.8
C34 C35 H35A 111.8
N31 C35 H35B 111.8
C34 C35 H35B 111.8
H35A C35 H35B 109.5
C38 C37 N31 121.6(9)
C38 C37 H37 129(5)
N31 C37 H37 109(5)
C37 C38 C39 122.7(9)
C37 C38 C43 124.2(9)
C39 C38 C43 113.1(8)
C38 C39 C40 109.0(8)
C38 C39 C51 114.5(8)
C40 C39 C51 111.1(8)
C38 C39 H39 107.3
C40 C39 H39 107.3
C51 C39 H39 107.3
C41 C40 C39 111.5(8)
C41 C40 H40A 109.3
C39 C40 H40A 109.3
C41 C40 H40B 109.3
C39 C40 H40B 109.3
H40A C40 H40B 108
C42 C41 C40 125.7(10)
C42 C41 H41 111(5)
C40 C41 H41 123(5)
C41 C42 C50 123.2(9)
C41 C42 C43 122.5(9)
C50 C42 C43 114.2(8)
C44 C43 C42 113.5(8)
C44 C43 C38 109.4(8)
C42 C43 C38 111.6(8)
C44 C43 H43 107.4
C42 C43 H43 107.4
C38 C43 H43 107.4
C45 C44 C49 116.7(9)
C45 C44 C43 122.3(10)
C49 C44 C43 120.9(9)
C44 C45 C46 121.8(10)
C44 C45 H45 119.1
C46 C45 H45 119.1
C47 C46 C45 120.6(10)
C47 C46 H46 119.7
C45 C46 H46 119.7
C46 C47 C48 119.7(10)
C46 C47 H47 120.2
C48 C47 H47 120.2
C47 C48 C49 119.4(10)
C47 C48 H48 120.3
C49 C48 H48 120.3
C44 C49 C48 121.8(10)
C44 C49 H49 119.1
C48 C49 H49 119.1
C42 C50 H50A 109.5
C42 C50 H50B 109.5
H50A C50 H50B 109.5
C42 C50 H50C 109.5
H50A C50 H50C 109.5
H50B C50 H50C 109.5
C39 C51 H51A 109.5
C39 C51 H51B 109.5
H51A C51 H51B 109.5
C39 C51 H51C 109.5
H51A C51 H51C 109.5
H51B C51 H51C 109.5

loop_
_geom_bond_atom_site_label_1
_geom_bond_atom_site_label_2
_geom_bond_distance
N1 C2 1.357(12)
N1 C7 1.436(13)
N1 C5 1.449(11)
C2 O6 1.216(10)
C2 O3 1.348(11)
O3 C4 1.470(11)
C4 C5 1.499(13)
C4 H4A 0.99
C4 H4B 0.99
C5 H5A 0.99
C5 H5B 0.99
C7 C8 1.320(13)
C7 H7 0.94(9)
C8 C9 1.503(13)
C8 C13 1.531(14)
C9 C10 1.524(13)
C9 C21 1.526(13)
C9 H9 1
C10 C11 1.500(14)
C10 H10A 0.99
C10 H10B 0.99
C11 C12 1.326(14)
C11 H11 1.04(9)
C12 C20 1.504(13)
C12 C13 1.523(14)
C13 C14 1.526(14)
C13 H13 1
C14 C15 1.380(13)
C14 C19 1.384(13)
C15 C16 1.387(13)
C15 H15 0.95
C16 C17 1.383(13)
C16 H16 0.95
C17 C18 1.367(13)
C17 H17 0.95
C18 C19 1.392(13)
C18 H18 0.95
C19 H19 0.95
C20 H20A 0.98
C20 H20B 0.98
C20 H20C 0.98
C21 H21A 0.98
C21 H21B 0.98
C21 H21C 0.98
N31 C32 1.371(12)
N31 C37 1.437(12)
N31 C35 1.438(11)
C32 O36 1.205(10)
C32 O33 1.365(11)
O33 C34 1.447(11)
C34 C35 1.551(13)
C34 H34A 0.99
C34 H34B 0.99
C35 H35A 0.99
C35 H35B 0.99
C37 C38 1.310(13)
C37 H37 0.95(9)
C38 C39 1.529(13)
C38 C43 1.536(13)
C39 C40 1.530(13)
C39 C51 1.543(13)
C39 H39 1
C40 C41 1.497(14)
C40 H40A 0.99
C40 H40B 0.99
C41 C42 1.297(13)
C41 H41 0.98(9)
C42 C50 1.518(13)
C42 C43 1.525(13)
C43 C44 1.522(13)
C43 H43 1
C44 C45 1.393(13)
C44 C49 1.399(13)
C45 C46 1.395(13)
C45 H45 0.95
C46 C47 1.365(13)
C46 H46 0.95
C47 C48 1.394(13)
C47 H47 0.95
C48 C49 1.401(13)
C48 H48 0.95
C49 H49 0.95
C50 H50A 0.98
C50 H50B 0.98
C50 H50C 0.98
C51 H51A 0.98
C51 H51B 0.98
C51 H51C 0.98

loop_
_geom_torsion_atom_site_label_1
_geom_torsion_atom_site_label_2
_geom_torsion_atom_site_label_3
_geom_torsion_atom_site_label_4
_geom_torsion
C7 N1 C2 O6 -15.8(16)
C5 N1 C2 O6 -164.6(10)
C7 N1 C2 O3 163.6(8)
C5 N1 C2 O3 14.8(11)
O6 C2 O3 C4 -178.0(9)
N1 C2 O3 C4 2.5(11)
C2 O3 C4 C5 -17.8(10)
C2 N1 C5 C4 -24.9(11)
C7 N1 C5 C4 -173.1(8)
O3 C4 C5 N1 24.9(10)
C2 N1 C7 C8 129.9(11)
C5 N1 C7 C8 -85.4(14)
N1 C7 C8 C9 -178.6(9)
N1 C7 C8 C13 -2.2(16)
C7 C8 C9 C10 -121.5(11)
C13 C8 C9 C10 61.9(11)
C7 C8 C9 C21 2.6(15)
C13 C8 C9 C21 -174.0(8)
C8 C9 C10 C11 -46.7(11)
C21 C9 C10 C11 -173.8(8)
C9 C10 C11 C12 19.0(14)
C10 C11 C12 C20 176.8(9)
C10 C11 C12 C13 -0.7(16)
C11 C12 C13 C14 -112.6(11)
C20 C12 C13 C14 69.6(11)
C11 C12 C13 C8 12.0(13)
C20 C12 C13 C8 -165.7(8)
C7 C8 C13 C12 139.6(10)
C9 C8 C13 C12 -43.8(11)
C7 C8 C13 C14 -94.0(12)
C9 C8 C13 C14 82.6(11)
C12 C13 C14 C15 -144.0(9)
C8 C13 C14 C15 91.6(11)
C12 C13 C14 C19 37.3(13)
C8 C13 C14 C19 -87.0(11)
C19 C14 C15 C16 1.0(15)
C13 C14 C15 C16 -177.7(9)
C14 C15 C16 C17 -0.9(15)
C15 C16 C17 C18 0.0(14)
C16 C17 C18 C19 0.9(14)
C15 C14 C19 C18 -0.1(14)
C13 C14 C19 C18 178.5(9)
C17 C18 C19 C14 -0.9(14)
C37 N31 C32 O36 20.6(15)
C35 N31 C32 O36 165.1(10)
C37 N31 C32 O33 -160.8(8)
C35 N31 C32 O33 -16.3(11)
O36 C32 O33 C34 176.9(9)
N31 C32 O33 C34 -1.8(10)
C32 O33 C34 C35 17.3(10)
C32 N31 C35 C34 25.4(10)
C37 N31 C35 C34 169.0(8)
O33 C34 C35 N31 -24.8(9)
C32 N31 C37 C38 -127.2(10)
C35 N31 C37 C38 91.7(12)
N31 C37 C38 C39 180.0(9)
N31 C37 C38 C43 2.0(16)
C37 C38 C39 C40 122.0(10)
C43 C38 C39 C40 -59.8(10)
C37 C38 C39 C51 -3.1(14)
C43 C38 C39 C51 175.1(8)
C38 C39 C40 C41 47.0(11)
C51 C39 C40 C41 174.0(8)
C39 C40 C41 C42 -18.5(14)
C40 C41 C42 C50 -178.2(9)
C40 C41 C42 C43 -1.3(16)
C41 C42 C43 C44 114.7(11)
C50 C42 C43 C44 -68.1(11)
C41 C42 C43 C38 -9.3(14)
C50 C42 C43 C38 167.8(8)
C37 C38 C43 C44 91.9(12)
C39 C38 C43 C44 -86.2(10)
C37 C38 C43 C42 -141.7(10)
C39 C38 C43 C42 40.1(11)
C42 C43 C44 C45 -36.7(12)
C38 C43 C44 C45 88.5(11)
C42 C43 C44 C49 144.0(9)
C38 C43 C44 C49 -90.7(11)
C49 C44 C45 C46 1.2(14)
C43 C44 C45 C46 -178.1(9)
C44 C45 C46 C47 -0.5(14)
C45 C46 C47 C48 0.1(14)
C46 C47 C48 C49 -0.5(14)
C45 C44 C49 C48 -1.6(14)
C43 C44 C49 C48 177.7(8)
C47 C48 C49 C44 1.3(14)
